data_2020443
loop_
_publ_author_name
'Cong, Hengjiang'

_publ_section_title
;
 Crystal structure and bonding analysis of the first dinuclear
 calcium(II)--proton-pump inhibitor (PPI) `butterfly molecule': a combined
 microcrystal synchrotron and DFT study
;
_journal_coeditor_code LF3028
_journal_issue 4
_journal_name_full 'Acta Crystallographica Section C'
_journal_page_first 326
_journal_page_last 336
_journal_paper_doi 10.1107/S2053229616004216
_journal_volume 72
_journal_year 2016
_chemical_formula_iupac '[Ca2 (C20 H22 N3 S1 O4)4 (C1 H4 O1)4], 6C1 H4 O1'
_chemical_formula_moiety 'C84 H104 Ca2 N12 O20 S4, 6C1 H4 O1'
_chemical_formula_sum 'C90 H128 Ca2 N12 O26 S4'
_chemical_formula_weight 2002.44
_chemical_name_systematic
'Bis[\m-(<i>R</i>)-2-({[4-(3-methoxypropoxy)-3-methylpyridin-2-yl]methyl}sulfinyl)-6,7-dihydro-3<i>H</i>-benzofuro[5,6-<i>d</i>]imidazol-1-ido]bis{dimethanol[(<i>R</i>)-2-({[4-(3-methoxypropoxy)-3-methylpyridin-2-yl]methyl}sulfinyl)-6,7-dihydro-3<i>H</i>-benzofuro[5,6-<i>d</i>]imidazol-1-ido]calcium(II)} methanol hexasolvate'
_space_group_crystal_system monoclinic
_space_group_IT_number 5
_space_group_name_Hall 'C 2y'
_space_group_name_H-M_alt 'C 1 2 1'
_symmetry_space_group_name_Hall 'C 2y'
_symmetry_space_group_name_H-M 'C 1 2 1'
_atom_sites_solution_hydrogens mixed
_audit_creation_method SHELXL-2014/7
_cell_angle_alpha 90
_cell_angle_beta 110.70(3)
_cell_angle_gamma 90
_cell_formula_units_Z 2
_cell_length_a 32.100(6)
_cell_length_b 10.560(2)
_cell_length_c 15.800(3)
_cell_measurement_reflns_used 3062
_cell_measurement_temperature 100(2)
_cell_measurement_theta_max 32.795
_cell_measurement_theta_min 2.895
_cell_volume 5010.1(19)
_computing_cell_refinement
;
XDS (Kabsch, 2010)
;
_computing_data_collection
;
ADSC Quantum Q315r software
;
_computing_data_reduction
;
XDS (Kabsch, 2010)
;
_computing_molecular_graphics
;
Mercury (Macrae <i>et al.</i>,  2008)
;
_computing_publication_material
;
publCIF (Westrip, 2010)
;
_computing_structure_refinement
;
SHELXL2014 (Sheldrick, 2015)
;
_computing_structure_solution
;
SHELXS97 (Sheldrick, 2008)
;
_diffrn_ambient_temperature 100(2)
_diffrn_measured_fraction_theta_full 0.968
_diffrn_measured_fraction_theta_max 0.915
_diffrn_measurement_device_type 'ADSC Q315r CCD area-detector'
_diffrn_measurement_method '\f scans'
_diffrn_radiation_type synchrotron
_diffrn_radiation_wavelength 0.79987
_diffrn_reflns_av_R_equivalents 0.0279
_diffrn_reflns_limit_h_max 43
_diffrn_reflns_limit_h_min -43
_diffrn_reflns_limit_k_max 14
_diffrn_reflns_limit_k_min -13
_diffrn_reflns_limit_l_max 21
_diffrn_reflns_limit_l_min -21
_diffrn_reflns_number 39409
_diffrn_reflns_theta_full 28.680
_diffrn_reflns_theta_max 32.795
_diffrn_reflns_theta_min 2.895
_exptl_absorpt_coefficient_mu 0.374
_exptl_absorpt_correction_type none
_exptl_crystal_colour yellow
_exptl_crystal_density_diffrn 1.327
_exptl_crystal_density_method 'not measured'
_exptl_crystal_description needle
_exptl_crystal_F_000 2128
_exptl_crystal_size_max 0.050
_exptl_crystal_size_mid 0.030
_exptl_crystal_size_min 0.010
_refine_diff_density_max 0.542
_refine_diff_density_min -0.355
_refine_ls_abs_structure_details
;
Flack <i>x</i> determined using 5262 quotients [(I+)-(I-)]/[(I+)+(I-)]
(Parsons <i>et al.</i>,  2013)
;
_refine_ls_abs_structure_Flack 0.049(4)
_refine_ls_extinction_coef 0.0096(14)
_refine_ls_extinction_expression Fc^*^=kFc[1+0.001xFc^2^\l^3^/sin(2\q)]^-1/4^
_refine_ls_extinction_method
;
SHELXL2014 (Sheldrick, 2015)
;
_refine_ls_goodness_of_fit_ref 1.077
_refine_ls_hydrogen_treatment mixed
_refine_ls_matrix_type full
_refine_ls_number_parameters 772
_refine_ls_number_reflns 11723
_refine_ls_number_restraints 171
_refine_ls_restrained_S_all 1.131
_refine_ls_R_factor_all 0.0364
_refine_ls_R_factor_gt 0.0358
_refine_ls_shift/su_max 0.001
_refine_ls_shift/su_mean 0.000
_refine_ls_structure_factor_coef Fsqd
_refine_ls_weighting_details 'w=1/[\s^2^(Fo^2^)+(0.0536P)^2^+2.6948P] where P=(Fo^2^+2Fc^2^)/3'
_refine_ls_weighting_scheme calc
_refine_ls_wR_factor_gt 0.0941
_refine_ls_wR_factor_ref 0.0948
_reflns_number_gt 11544
_reflns_number_total 11723
_reflns_threshold_expression 'I > 2\s(I)'
_cod_data_source_file lf3028sup1.cif
_cod_data_source_block I
_cod_depositor_comments 'Adding full bibliography for 2020443.cif.'
_cod_original_cell_volume 5010(2)
_cod_database_code 2020443
_cod_database_fobs_code 2020443
_shelx_space_group_comment
;
The symmetry employed for this shelxl refinement is uniquely defined
by the following loop, which should always be used as a source of
symmetry information in preference to the above space-group names.
They are only intended as comments.
;
_shelx_estimated_absorpt_t_min 0.982
_shelx_estimated_absorpt_t_max 0.996

loop_
_space_group_symop_operation_xyz
'x, y, z'
'-x, y, -z'
'x+1/2, y+1/2, z'
'-x+1/2, y+1/2, -z'

loop_
_atom_site_type_symbol
_atom_site_label
_atom_site_fract_x
_atom_site_fract_y
_atom_site_fract_z
_atom_site_U_iso_or_equiv
_atom_site_adp_type
_atom_site_calc_flag
_atom_site_occupancy
_atom_site_disorder_assembly
_atom_site_disorder_group
Ca Ca1 0.06822(2) 0.70157(4) 1.04395(3) 0.02369(12) Uani d 1 . .
S S1 -0.00161(2) 0.65606(6) 0.82227(4) 0.02588(14) Uani d 1 . .
S S2 0.13937(2) 0.78815(6) 0.93215(4) 0.02643(14) Uani d 1 . .
C C22 0.22024(8) 0.8284(2) 1.17579(17) 0.0296(5) Uani d 1 . .
C C24 0.25831(9) 0.8404(3) 1.33317(19) 0.0393(6) Uani d 1 . .
C C29 0.18329(8) 0.7725(2) 1.19040(16) 0.0282(5) Uani d 1 . .
O O6 0.22814(11) 0.7677(4) 1.44084(17) 0.0733(8) Uani d 1 . .
C C28 0.18349(9) 0.7484(3) 1.27802(17) 0.0356(5) Uani d 1 . .
C C27 0.22172(10) 0.7844(3) 1.34751(18) 0.0408(6) Uani d 1 . .
C C23 0.25906(9) 0.8629(3) 1.2482(2) 0.0355(6) Uani d 1 . .
N N4 0.21012(7) 0.8443(2) 1.08363(15) 0.0316(4) Uani d 1 . .
N N5 0.15014(7) 0.7512(2) 1.10723(14) 0.0284(4) Uani d 1 . .
C C21 0.16912(7) 0.7967(2) 1.05042(16) 0.0277(4) Uani d 1 . .
O O5 0.09118(5) 0.77251(17) 0.92345(11) 0.0280(3) Uani d 1 . .
N N6 0.09664(8) 0.5174(2) 0.81720(17) 0.0357(5) Uani d 1 . .
C C35 0.14860(8) 0.6063(2) 0.75366(17) 0.0289(5) Uani d 1 . .
C C31 0.13428(8) 0.5815(2) 0.82573(17) 0.0295(5) Uani d 1 . .
C C30 0.15926(9) 0.6294(3) 0.91889(18) 0.0319(5) Uani d 1 . .
C C34 0.12140(8) 0.5627(2) 0.66782(17) 0.0293(5) Uani d 1 . .
C C32 0.07210(10) 0.4776(3) 0.7350(2) 0.0399(6) Uani d 1 . .
C C33 0.08258(9) 0.4967(3) 0.65823(19) 0.0341(5) Uani d 1 . .
C C36 0.19027(9) 0.6806(3) 0.76534(18) 0.0383(6) Uani d 1 . .
H H36A 0.1868 0.7672 0.7841 0.057 Uiso calc 1 . .
H H36B 0.1955 0.6827 0.7079 0.057 Uiso calc 1 . .
H H36C 0.2157 0.6402 0.8117 0.057 Uiso calc 1 . .
O O7 0.13589(6) 0.5910(2) 0.59946(12) 0.0351(4) Uani d 1 . .
C C39 0.12775(10) 0.7728(3) 0.46104(19) 0.0393(6) Uani d 1 . .
C C38 0.12635(10) 0.6310(3) 0.44593(19) 0.0384(6) Uani d 1 . .
C C37 0.10781(10) 0.5600(3) 0.50824(18) 0.0370(6) Uani d 1 . .
O O8 0.08504(7) 0.8137(2) 0.45738(14) 0.0396(4) Uani d 1 . .
C C40 0.08297(15) 0.9461(4) 0.4633(3) 0.0652(10) Uani d 1 . .
H H40A 0.1057 0.9751 0.5196 0.098 Uiso calc 1 . .
H H40B 0.0534 0.9709 0.4627 0.098 Uiso calc 1 . .
H H40C 0.0883 0.9848 0.4116 0.098 Uiso calc 1 . .
C C15 0.03251(11) 0.9171(3) 0.72652(17) 0.0375(6) Uani d 1 . .
C C18 0.13815(12) 1.1694(3) 0.6628(2) 0.0449(7) Uani d 1 . .
C C11 0.00030(11) 0.8997(3) 0.76606(18) 0.0401(6) Uani d 1 . .
C C19 0.17490(12) 1.0734(4) 0.6860(3) 0.0603(11) Uani d 1 . .
H H19A 0.1985 1.0965 0.7439 0.072 Uiso calc 1 . .
H H19B 0.1632 0.9890 0.6934 0.072 Uiso calc 1 . .
O O9 0.07459(6) 0.50652(18) 0.97169(13) 0.0332(4) Uani d 1 . .
C C41 0.05948(10) 0.3819(3) 0.9802(2) 0.0379(6) Uani d 1 . .
H H41A 0.0530 0.3759 1.0363 0.057 Uiso calc 1 . .
H H41B 0.0826 0.3205 0.9819 0.057 Uiso calc 1 . .
H H41C 0.0324 0.3637 0.9284 0.057 Uiso calc 1 . .
C C10 -0.02921(9) 0.7841(3) 0.74592(16) 0.0333(5) Uani d 1 . .
C C16 0.04041(10) 0.8240(3) 0.6626(2) 0.0384(6) Uani d 1 . .
H H16A 0.0547 0.7480 0.6960 0.058 Uiso calc 1 . .
H H16B 0.0599 0.8620 0.6337 0.058 Uiso calc 1 . .
H H16C 0.0119 0.8009 0.6162 0.058 Uiso calc 1 . .
O O11 0.15687(10) 0.2604(3) 0.9435(2) 0.0703(8) Uani d 1 . .
C C43 0.17391(18) 0.1652(5) 1.0055(5) 0.0883(16) Uani d 1 . .
H H43A 0.2057 0.1550 1.0164 0.132 Uiso calc 1 . .
H H43B 0.1583 0.0858 0.9819 0.132 Uiso calc 1 . .
H H43C 0.1698 0.1869 1.0624 0.132 Uiso calc 1 . .
O O1 -0.00056(5) 0.70304(19) 0.91445(10) 0.0282(3) Uani d 1 . .
N N1 -0.04585(7) 0.4451(2) 0.74046(17) 0.0344(5) Uani d 1 . .
C C1 -0.04603(8) 0.5458(2) 0.79054(16) 0.0264(4) Uani d 1 . .
N N2 -0.07982(7) 0.5626(2) 0.82100(14) 0.0291(4) Uani d 1 . .
C C9 -0.10572(8) 0.4569(2) 0.78553(17) 0.0304(5) Uani d 1 . .
C C2 -0.08507(9) 0.3854(2) 0.7362(2) 0.0369(6) Uani d 1 . .
C C8 -0.14608(9) 0.4188(3) 0.7945(2) 0.0389(6) Uani d 1 . .
H H8 -0.1605 0.4673 0.8267 0.047 Uiso calc 1 . .
C C3 -0.10333(12) 0.2705(3) 0.6944(3) 0.0605(10) Uani d 1 . .
H H3 -0.0897 0.2221 0.6606 0.073 Uiso calc 1 . .
O O2 -0.20248(9) 0.2528(3) 0.7528(2) 0.0676(8) Uani d 1 . .
O O13 0.22822(7) 0.4258(3) -0.01411(16) 0.0505(6) Uani d 1 . .
C C45 0.24726(13) 0.4639(4) 0.0777(2) 0.0591(10) Uani d 1 . .
H H45A 0.2798 0.4650 0.0960 0.089 Uiso calc 1 . .
H H45B 0.2385 0.4042 0.1159 0.089 Uiso calc 1 . .
H H45C 0.2366 0.5489 0.0847 0.089 Uiso calc 1 . .
C C17 0.1194(4) 1.1544(10) 0.7346(9) 0.041(2) Uani d 0.52(2) A 1
H H17A 0.1436 1.1506 0.7946 0.049 Uiso calc 0.52(2) A 1
H H17B 0.0997 1.2266 0.7343 0.049 Uiso calc 0.52(2) A 1
O O3 0.0944(3) 1.0372(10) 0.7161(8) 0.0305(16) Uani d 0.52(2) A 1
C C14 0.0644(4) 1.0180(10) 0.7578(7) 0.0286(17) Uani d 0.52(2) A 1
C C13 0.0610(4) 1.0960(9) 0.8256(7) 0.038(2) Uani d 0.52(2) A 1
H H13 0.0799 1.1674 0.8463 0.046 Uiso calc 0.52(2) A 1
C C12 0.0290(4) 1.0657(9) 0.8619(7) 0.040(2) Uani d 0.52(2) A 1
H H12 0.0271 1.1173 0.9097 0.048 Uiso calc 0.52(2) A 1
N N3 0.0004(3) 0.9694(9) 0.8349(7) 0.0328(16) Uani d 0.52(2) A 1
O O3' 0.0810(4) 1.0556(11) 0.7031(9) 0.0333(17) Uani d 0.48(2) A 2
C C17' 0.1026(5) 1.1789(12) 0.7143(8) 0.043(2) Uani d 0.48(2) A 2
H H17C 0.1180 1.1982 0.7792 0.052 Uiso calc 0.48(2) A 2
H H17D 0.0805 1.2463 0.6871 0.052 Uiso calc 0.48(2) A 2
C C14' 0.0504(4) 1.0412(11) 0.7407(8) 0.034(2) Uani d 0.48(2) A 2
C C13' 0.0405(5) 1.1295(8) 0.7968(7) 0.042(2) Uani d 0.48(2) A 2
H H13' 0.0558 1.2081 0.8102 0.050 Uiso calc 0.48(2) A 2
C C12' 0.0084(5) 1.1008(9) 0.8322(7) 0.042(2) Uani d 0.48(2) A 2
H H12' 0.0025 1.1608 0.8714 0.050 Uiso calc 0.48(2) A 2
N N3' -0.0154(4) 0.9926(9) 0.8147(7) 0.0370(19) Uani d 0.48(2) A 2
C C42 0.0897(2) 1.0227(7) 1.0804(12) 0.057(3) Uani d 0.73(3) B 1
H H42A 0.0825 1.0957 1.1111 0.086 Uiso calc 0.73(3) B 1
H H42B 0.0825 1.0425 1.0162 0.086 Uiso calc 0.73(3) B 1
H H42C 0.1215 1.0033 1.1081 0.086 Uiso calc 0.73(3) B 1
C C42' 0.0909(5) 1.0093(14) 1.1213(15) 0.033(4) Uani d 0.27(3) B 2
H H42D 0.0979 1.0162 1.1867 0.050 Uiso calc 0.27(3) B 2
H H42E 0.0767 1.0876 1.0918 0.050 Uiso calc 0.27(3) B 2
H H42F 0.1185 0.9953 1.1091 0.050 Uiso calc 0.27(3) B 2
O O10 0.06343(7) 0.9126(2) 1.08924(14) 0.0382(4) Uani d 1 . .
H H10O 0.0445 0.9325 1.1143 0.046 Uiso d 1 B .
C C20 0.2312(3) 0.9892(9) 0.6666(12) 0.059(3) Uani d 0.52(3) C 1
H H20A 0.2503 1.0343 0.7205 0.089 Uiso calc 0.52(3) C 1
H H20B 0.2481 0.9703 0.6272 0.089 Uiso calc 0.52(3) C 1
H H20C 0.2208 0.9100 0.6847 0.089 Uiso calc 0.52(3) C 1
C C20' 0.2288(3) 0.9920(7) 0.6159(14) 0.053(4) Uani d 0.48(3) C 2
H H20D 0.2561 1.0188 0.6643 0.079 Uiso calc 0.48(3) C 2
H H20E 0.2325 1.0011 0.5573 0.079 Uiso calc 0.48(3) C 2
H H20F 0.2226 0.9032 0.6252 0.079 Uiso calc 0.48(3) C 2
C C25 0.29295(11) 0.8709(4) 1.4185(3) 0.0615(9) Uani d 0.575(10) D 1
H H25A 0.2927 0.9620 1.4332 0.074 Uiso calc 0.575(10) D 1
H H25B 0.3228 0.8472 1.4184 0.074 Uiso calc 0.575(10) D 1
C C26 0.2786(2) 0.7849(8) 1.4866(4) 0.0736(16) Uani d 0.575(10) D 1
H H26A 0.2940 0.7021 1.4959 0.088 Uiso calc 0.575(10) D 1
H H26B 0.2858 0.8274 1.5459 0.088 Uiso calc 0.575(10) D 1
C C25' 0.29295(11) 0.8709(4) 1.4185(3) 0.0615(9) Uani d 0.425(10) D 2
H H25C 0.3063 0.9551 1.4175 0.074 Uiso calc 0.425(10) D 2
H H25D 0.3166 0.8056 1.4372 0.074 Uiso calc 0.425(10) D 2
C C26' 0.2624(3) 0.8692(11) 1.4801(6) 0.0715(18) Uani d 0.425(10) D 2
H H26C 0.2806 0.8495 1.5438 0.086 Uiso calc 0.425(10) D 2
H H26D 0.2479 0.9524 1.4781 0.086 Uiso calc 0.425(10) D 2
C C7 -0.16295(10) 0.3054(3) 0.7528(3) 0.0487(7) Uani d 1 . .
C C4 -0.14233(12) 0.2323(3) 0.7053(3) 0.0593(9) Uani d 1 . .
C C6 -0.20737(16) 0.1320(4) 0.7060(5) 0.0794(12) Uani d 1 . .
H H6A -0.2378 0.1246 0.6607 0.095 Uiso calc 0.575(10) D 1
H H6B -0.2028 0.0618 0.7499 0.095 Uiso calc 0.575(10) D 1
H H6C -0.2320 0.1364 0.6467 0.095 Uiso calc 0.425(10) D 2
H H6D -0.2142 0.0641 0.7423 0.095 Uiso calc 0.425(10) D 2
C C5 -0.1726(3) 0.1227(8) 0.6580(8) 0.0683(17) Uani d 0.575(10) D 1
H H5A -0.1567 0.0407 0.6699 0.082 Uiso calc 0.575(10) D 1
H H5B -0.1864 0.1365 0.5920 0.082 Uiso calc 0.575(10) D 1
C C5' -0.1649(4) 0.1052(10) 0.6931(11) 0.067(2) Uani d 0.425(10) D 2
H H5'1 -0.1701 0.0710 0.6318 0.081 Uiso calc 0.425(10) D 2
H H5'2 -0.1468 0.0438 0.7386 0.081 Uiso calc 0.425(10) D 2
C C44 0.0398(5) 0.2588(12) 0.4399(7) 0.075(4) Uani d 0.48(2) E 1
H H44A 0.0722 0.2670 0.4676 0.112 Uiso calc 0.48(2) E 1
H H44B 0.0324 0.2002 0.3886 0.112 Uiso calc 0.48(2) E 1
H H44C 0.0279 0.2262 0.4847 0.112 Uiso calc 0.48(2) E 1
C C44' 0.0101(4) 0.2440(10) 0.3988(11) 0.087(5) Uani d 0.52(2) E 2
H H44D 0.0353 0.1954 0.3943 0.130 Uiso calc 0.52(2) E 2
H H44E -0.0159 0.2326 0.3434 0.130 Uiso calc 0.52(2) E 2
H H44F 0.0031 0.2140 0.4509 0.130 Uiso calc 0.52(2) E 2
O O12 0.02164(11) 0.3745(4) 0.4103(2) 0.0729(8) Uani d 1 . .
H H12O 0.029(2) 0.407(6) 0.360(3) 0.087 Uiso d 1 . .
O O4 0.19259(8) 1.0688(2) 0.6174(2) 0.0621(7) Uani d 1 . .
H H33 0.0637(14) 0.462(5) 0.605(2) 0.075 Uiso d 1 . .
H H10A -0.0351(17) 0.755(5) 0.686(2) 0.075 Uiso d 1 . .
H H10B -0.0571(11) 0.803(5) 0.754(3) 0.075 Uiso d 1 . .
H H30A 0.1535(18) 0.575(6) 0.964(4) 0.075 Uiso d 1 . .
H H30B 0.1883(18) 0.634(5) 0.927(4) 0.075 Uiso d 1 . .
H H28 0.1564(17) 0.708(6) 1.287(3) 0.075 Uiso d 1 . .
H H37A 0.0756(10) 0.585(5) 0.497(3) 0.075 Uiso d 1 . .
H H37B 0.1045(17) 0.468(6) 0.500(4) 0.075 Uiso d 1 . .
H H39A 0.1349(17) 0.815(6) 0.412(4) 0.075 Uiso d 1 . .
H H39B 0.1499(17) 0.809(5) 0.524(3) 0.075 Uiso d 1 . .
H H38A 0.1081(18) 0.612(5) 0.386(4) 0.075 Uiso d 1 . .
H H38B 0.1571(18) 0.593(6) 0.459(4) 0.075 Uiso d 1 . .
H H23 0.2841(18) 0.901(5) 1.239(3) 0.075 Uiso d 1 . .
H H32 0.0444(18) 0.430(5) 0.731(4) 0.075 Uiso d 1 . .
H H18A 0.1193(15) 1.160(6) 0.599(2) 0.075 Uiso d 1 . .
H H18B 0.1505(9) 1.260(2) 0.6666(19) 0.075 Uiso d 1 . .
H H9O 0.0820 0.5110 0.9233 0.075 Uiso d 1 . .
H H13O 0.2505 0.3935 -0.0317 0.075 Uiso d 1 . .
H H11O 0.1779 0.3194 0.9382 0.075 Uiso d 1 . .

loop_
_atom_site_aniso_label
_atom_site_aniso_U_11
_atom_site_aniso_U_22
_atom_site_aniso_U_33
_atom_site_aniso_U_12
_atom_site_aniso_U_13
_atom_site_aniso_U_23
Ca1 0.01931(19) 0.0268(2) 0.0233(2) 0.00009(16) 0.00540(15) -0.00255(16)
S1 0.0235(2) 0.0305(3) 0.0230(2) -0.0076(2) 0.00733(19) -0.0031(2)
S2 0.0220(2) 0.0288(3) 0.0264(3) -0.00028(19) 0.00589(19) 0.0027(2)
C22 0.0242(10) 0.0261(10) 0.0321(11) 0.0036(8) 0.0020(9) -0.0010(9)
C24 0.0290(11) 0.0355(12) 0.0395(13) 0.0081(10) -0.0049(10) -0.0137(10)
C29 0.0237(10) 0.0266(11) 0.0304(11) 0.0043(8) 0.0049(8) -0.0030(9)
O6 0.0779(16) 0.103(2) 0.0373(11) 0.0177(16) 0.0185(11) -0.0065(13)
C28 0.0318(12) 0.0430(14) 0.0282(11) 0.0078(11) 0.0058(9) -0.0032(10)
C27 0.0376(12) 0.0494(15) 0.0301(11) 0.0125(12) 0.0053(10) -0.0089(11)
C23 0.0250(11) 0.0272(11) 0.0427(14) 0.0037(9) -0.0025(10) -0.0046(10)
N4 0.0239(9) 0.0311(10) 0.0346(10) -0.0013(8) 0.0038(8) 0.0028(8)
N5 0.0235(9) 0.0320(10) 0.0267(9) 0.0028(8) 0.0051(7) 0.0011(8)
C21 0.0238(10) 0.0273(11) 0.0276(10) 0.0007(8) 0.0037(8) 0.0013(8)
O5 0.0229(7) 0.0299(8) 0.0277(7) 0.0006(6) 0.0046(6) -0.0017(6)
N6 0.0393(12) 0.0349(11) 0.0398(12) -0.0025(9) 0.0224(10) -0.0042(9)
C35 0.0273(10) 0.0258(10) 0.0337(12) 0.0052(9) 0.0110(9) 0.0034(9)
C31 0.0310(11) 0.0267(11) 0.0324(11) 0.0066(9) 0.0131(9) 0.0020(9)
C30 0.0305(11) 0.0331(13) 0.0330(12) 0.0082(9) 0.0122(10) 0.0043(9)
C34 0.0305(11) 0.0258(11) 0.0342(12) 0.0050(9) 0.0148(10) 0.0011(9)
C32 0.0396(14) 0.0366(14) 0.0495(16) -0.0079(11) 0.0231(12) -0.0099(12)
C33 0.0339(12) 0.0306(12) 0.0397(13) -0.0001(10) 0.0155(10) -0.0074(10)
C36 0.0341(12) 0.0487(17) 0.0323(11) -0.0063(11) 0.0120(10) -0.0004(11)
O7 0.0332(9) 0.0443(11) 0.0277(8) -0.0024(8) 0.0105(7) 0.0003(7)
C39 0.0407(14) 0.0462(16) 0.0291(12) -0.0025(12) 0.0100(10) 0.0004(11)
C38 0.0401(14) 0.0454(16) 0.0293(12) 0.0027(12) 0.0117(11) -0.0020(11)
C37 0.0399(13) 0.0370(14) 0.0314(12) -0.0026(11) 0.0093(11) -0.0044(10)
O8 0.0417(10) 0.0387(11) 0.0355(9) 0.0009(8) 0.0100(8) -0.0052(8)
C40 0.065(2) 0.0461(19) 0.074(3) 0.0002(17) 0.0115(19) -0.0177(18)
C15 0.0544(16) 0.0290(12) 0.0285(12) -0.0158(11) 0.0138(11) -0.0032(9)
C18 0.0569(17) 0.0321(14) 0.0485(15) -0.0184(13) 0.0223(14) -0.0042(12)
C11 0.0614(17) 0.0306(13) 0.0302(12) -0.0188(12) 0.0187(12) -0.0033(10)
C19 0.0478(17) 0.0427(17) 0.068(2) -0.0159(14) -0.0070(16) 0.0184(16)
O9 0.0407(10) 0.0277(8) 0.0368(9) -0.0049(7) 0.0206(8) -0.0051(7)
C41 0.0440(14) 0.0292(12) 0.0432(14) -0.0059(11) 0.0188(12) -0.0051(11)
C10 0.0406(13) 0.0306(12) 0.0235(10) -0.0100(10) 0.0052(9) 0.0014(9)
C16 0.0440(14) 0.0281(12) 0.0449(14) -0.0094(11) 0.0179(12) -0.0039(11)
O11 0.0514(14) 0.0664(19) 0.082(2) -0.0008(13) 0.0094(14) -0.0150(15)
C43 0.071(3) 0.057(2) 0.125(5) -0.001(2) 0.019(3) 0.002(3)
O1 0.0226(7) 0.0383(9) 0.0225(7) -0.0035(7) 0.0064(6) -0.0020(7)
N1 0.0301(10) 0.0244(10) 0.0479(13) -0.0038(8) 0.0128(9) -0.0040(9)
C1 0.0240(10) 0.0254(10) 0.0264(10) -0.0036(8) 0.0048(8) 0.0023(8)
N2 0.0245(9) 0.0320(10) 0.0288(9) -0.0082(8) 0.0070(7) -0.0006(8)
C9 0.0274(11) 0.0268(11) 0.0319(11) -0.0048(9) 0.0042(9) 0.0048(9)
C2 0.0318(12) 0.0213(11) 0.0527(15) -0.0025(9) 0.0090(11) 0.0011(10)
C8 0.0294(12) 0.0397(14) 0.0454(14) -0.0088(11) 0.0107(11) 0.0031(12)
C3 0.0461(17) 0.0269(14) 0.109(3) -0.0081(12) 0.0287(19) -0.0197(16)
O2 0.0447(12) 0.0476(13) 0.109(2) -0.0223(11) 0.0254(13) -0.0009(14)
O13 0.0382(10) 0.0593(14) 0.0489(12) 0.0150(10) 0.0092(9) -0.0146(11)
C45 0.0547(19) 0.069(2) 0.0448(17) 0.0287(18) 0.0067(15) -0.0058(16)
C17 0.042(5) 0.032(4) 0.056(5) -0.016(4) 0.027(4) -0.013(3)
O3 0.028(4) 0.026(3) 0.041(4) -0.009(3) 0.017(3) -0.004(2)
C14 0.033(4) 0.023(4) 0.029(4) -0.005(3) 0.010(3) 0.001(3)
C13 0.044(4) 0.031(3) 0.046(4) -0.016(3) 0.024(4) -0.014(3)
C12 0.049(5) 0.035(3) 0.041(4) -0.011(3) 0.024(4) -0.013(3)
N3 0.035(4) 0.031(3) 0.036(4) -0.012(3) 0.016(3) -0.005(3)
O3' 0.032(4) 0.027(3) 0.042(4) -0.007(3) 0.013(4) -0.005(2)
C17' 0.048(6) 0.040(5) 0.046(5) -0.023(4) 0.021(4) -0.007(3)
C14' 0.039(6) 0.027(4) 0.034(4) -0.006(4) 0.009(4) 0.007(3)
C13' 0.053(6) 0.028(3) 0.047(4) -0.014(4) 0.023(4) -0.005(3)
C12' 0.055(6) 0.032(3) 0.045(4) -0.012(4) 0.027(4) -0.010(3)
N3' 0.044(5) 0.030(3) 0.035(4) -0.010(3) 0.012(4) -0.001(3)
C42 0.053(3) 0.033(3) 0.087(7) -0.010(2) 0.028(4) -0.019(4)
C42' 0.029(5) 0.033(6) 0.036(8) 0.000(4) 0.008(5) -0.001(5)
O10 0.0381(9) 0.0338(10) 0.0434(10) 0.0013(8) 0.0152(8) -0.0095(8)
C20 0.049(4) 0.060(5) 0.067(8) -0.003(3) 0.019(4) 0.017(4)
C20' 0.050(4) 0.034(3) 0.086(10) 0.005(3) 0.039(5) 0.011(4)
C25 0.0367(13) 0.0509(16) 0.0636(17) 0.0134(12) -0.0236(12) -0.0291(13)
C26 0.071(3) 0.086(3) 0.040(2) 0.039(3) -0.009(2) -0.022(2)
C25' 0.0367(13) 0.0509(16) 0.0636(17) 0.0134(12) -0.0236(12) -0.0291(13)
C26' 0.069(3) 0.074(3) 0.048(3) 0.019(3) -0.010(2) -0.017(3)
C7 0.0332(12) 0.0318(13) 0.076(2) -0.0101(11) 0.0124(13) 0.0104(13)
C4 0.0421(15) 0.0216(12) 0.107(3) -0.0102(11) 0.0180(16) -0.0034(14)
C6 0.059(2) 0.0428(18) 0.131(3) -0.0227(16) 0.026(2) -0.003(2)
C5 0.053(3) 0.025(3) 0.121(4) -0.010(2) 0.023(3) -0.005(3)
C5' 0.049(3) 0.026(3) 0.113(5) -0.014(3) 0.011(3) 0.001(3)
C44 0.072(9) 0.085(7) 0.061(5) -0.001(5) 0.015(5) 0.007(5)
C44' 0.067(7) 0.066(6) 0.132(11) 0.007(5) 0.041(7) 0.049(6)
O12 0.0686(18) 0.083(2) 0.0690(18) -0.0034(16) 0.0266(15) 0.0075(16)
O4 0.0377(11) 0.0375(12) 0.106(2) -0.0024(10) 0.0192(13) -0.0023(13)

loop_
_atom_type_symbol
_atom_type_description
_atom_type_scat_dispersion_real
_atom_type_scat_dispersion_imag
_atom_type_scat_source
C C 0.0047 0.0022 'International Tables Vol C Tables 4.2.6.8 and 6.1.1.4'
H H 0.0000 0.0000 'International Tables Vol C Tables 4.2.6.8 and 6.1.1.4'
N N 0.0089 0.0045 'International Tables Vol C Tables 4.2.6.8 and 6.1.1.4'
O O 0.0150 0.0081 'International Tables Vol C Tables 4.2.6.8 and 6.1.1.4'
S S 0.1523 0.1592 'International Tables Vol C Tables 4.2.6.8 and 6.1.1.4'
Ca Ca 0.2651 0.3902 'International Tables Vol C Tables 4.2.6.8 and 6.1.1.4'

loop_
_geom_angle_atom_site_label_1
_geom_angle_atom_site_label_2
_geom_angle_atom_site_label_3
_geom_angle_site_symmetry_1
_geom_angle_site_symmetry_3
_geom_angle
O10 Ca1 O5 . . 90.98(7)
O10 Ca1 O9 . . 168.52(7)
O5 Ca1 O9 . . 77.75(6)
O10 Ca1 O1 . . 96.45(7)
O5 Ca1 O1 . . 76.76(6)
O9 Ca1 O1 . . 78.99(7)
O10 Ca1 O1 . 2_557 75.94(7)
O5 Ca1 O1 . 2_557 138.91(6)
O9 Ca1 O1 . 2_557 111.19(7)
O1 Ca1 O1 . 2_557 66.55(6)
O10 Ca1 N2 . 2_557 107.48(8)
O5 Ca1 N2 . 2_557 150.00(6)
O9 Ca1 N2 . 2_557 83.71(7)
O1 Ca1 N2 . 2_557 122.66(7)
O1 Ca1 N2 2_557 2_557 70.05(6)
O10 Ca1 N5 . . 81.59(7)
O5 Ca1 N5 . . 71.23(7)
O9 Ca1 N5 . . 96.61(7)
O1 Ca1 N5 . . 147.87(7)
O1 Ca1 N5 2_557 . 141.54(6)
N2 Ca1 N5 2_557 . 87.92(7)
O1 S1 C1 . . 103.16(11)
O1 S1 C10 . . 103.43(12)
C1 S1 C10 . . 98.41(12)
O5 S2 C21 . . 104.69(11)
O5 S2 C30 . . 106.03(12)
C21 S2 C30 . . 95.02(12)
N4 C22 C23 . . 129.3(3)
N4 C22 C29 . . 108.8(2)
C23 C22 C29 . . 121.8(3)
C23 C24 C27 . . 122.4(2)
C23 C24 C25' . . 126.8(3)
C27 C24 C25' . . 110.7(3)
C23 C24 C25 . . 126.8(3)
C27 C24 C25 . . 110.7(3)
N5 C29 C28 . . 129.7(2)
N5 C29 C22 . . 108.7(2)
C28 C29 C22 . . 121.6(2)
C27 O6 C26' . . 99.0(5)
C27 O6 C26 . . 102.4(4)
C27 C28 C29 . . 115.3(3)
C27 C28 H28 . . 124(3)
C29 C28 H28 . . 120(3)
C28 C27 C24 . . 123.2(3)
C28 C27 O6 . . 123.5(3)
C24 C27 O6 . . 113.3(3)
C24 C23 C22 . . 115.7(3)
C24 C23 H23 . . 122(3)
C22 C23 H23 . . 123(3)
C21 N4 C22 . . 101.6(2)
C21 N5 C29 . . 101.5(2)
C21 N5 Ca1 . . 117.86(15)
C29 N5 Ca1 . . 139.01(16)
N4 C21 N5 . . 119.5(2)
N4 C21 S2 . . 121.55(19)
N5 C21 S2 . . 118.98(17)
S2 O5 Ca1 . . 123.69(10)
C32 N6 C31 . . 117.2(2)
C31 C35 C34 . . 117.0(2)
C31 C35 C36 . . 122.2(2)
C34 C35 C36 . . 120.7(2)
N6 C31 C35 . . 123.6(2)
N6 C31 C30 . . 114.7(2)
C35 C31 C30 . . 121.6(2)
C31 C30 S2 . . 109.58(17)
C31 C30 H30A . . 110(3)
S2 C30 H30A . . 107(3)
C31 C30 H30B . . 109(3)
S2 C30 H30B . . 109(4)
H30A C30 H30B . . 113(5)
O7 C34 C33 . . 124.9(2)
O7 C34 C35 . . 115.2(2)
C33 C34 C35 . . 119.8(2)
N6 C32 C33 . . 124.6(3)
N6 C32 H32 . . 115(3)
C33 C32 H32 . . 120(3)
C32 C33 C34 . . 117.7(3)
C32 C33 H33 . . 117(3)
C34 C33 H33 . . 125(3)
C35 C36 H36A . . 109.5
C35 C36 H36B . . 109.5
H36A C36 H36B . . 109.5
C35 C36 H36C . . 109.5
H36A C36 H36C . . 109.5
H36B C36 H36C . . 109.5
C34 O7 C37 . . 118.6(2)
O8 C39 C38 . . 108.7(3)
O8 C39 H39A . . 109(3)
C38 C39 H39A . . 109(3)
O8 C39 H39B . . 104(3)
C38 C39 H39B . . 118(3)
H39A C39 H39B . . 108(4)
C39 C38 C37 . . 112.5(2)
C39 C38 H38A . . 110(3)
C37 C38 H38A . . 107(3)
C39 C38 H38B . . 113(3)
C37 C38 H38B . . 105(3)
H38A C38 H38B . . 109(4)
O7 C37 C38 . . 106.7(2)
O7 C37 H37A . . 110(3)
C38 C37 H37A . . 112(3)
O7 C37 H37B . . 111(3)
C38 C37 H37B . . 116(3)
H37A C37 H37B . . 100(4)
C40 O8 C39 . . 111.6(3)
O8 C40 H40A . . 109.5
O8 C40 H40B . . 109.5
H40A C40 H40B . . 109.5
O8 C40 H40C . . 109.5
H40A C40 H40C . . 109.5
H40B C40 H40C . . 109.5
C11 C15 C14' . . 111.9(6)
C11 C15 C14 . . 119.6(5)
C11 C15 C16 . . 123.0(2)
C14' C15 C16 . . 124.1(6)
C14 C15 C16 . . 116.7(5)
C17 C18 C19 . . 103.8(6)
C19 C18 C17' . . 123.5(6)
C17 C18 H18A . . 121(3)
C19 C18 H18A . . 109(3)
C17' C18 H18A . . 104(3)
C17 C18 H18B . . 108.1(16)
C19 C18 H18B . . 111.0(15)
C17' C18 H18B . . 103.9(16)
H18A C18 H18B . . 104(4)
N3 C11 C15 . . 120.8(4)
C15 C11 N3' . . 127.0(4)
N3 C11 C10 . . 116.5(4)
C15 C11 C10 . . 121.4(3)
N3' C11 C10 . . 110.6(5)
O4 C19 C18 . . 109.6(3)
O4 C19 H19A . . 109.8
C18 C19 H19A . . 109.8
O4 C19 H19B . . 109.8
C18 C19 H19B . . 109.8
H19A C19 H19B . . 108.2
C41 O9 Ca1 . . 131.18(16)
C41 O9 H9O . . 109.8
Ca1 O9 H9O . . 117.6
O9 C41 H41A . . 109.5
O9 C41 H41B . . 109.5
H41A C41 H41B . . 109.5
O9 C41 H41C . . 109.5
H41A C41 H41C . . 109.5
H41B C41 H41C . . 109.5
C11 C10 S1 . . 109.81(19)
C11 C10 H10A . . 111(3)
S1 C10 H10A . . 107(3)
C11 C10 H10B . . 110(3)
S1 C10 H10B . . 109(3)
H10A C10 H10B . . 109(4)
C15 C16 H16A . . 109.5
C15 C16 H16B . . 109.5
H16A C16 H16B . . 109.5
C15 C16 H16C . . 109.5
H16A C16 H16C . . 109.5
H16B C16 H16C . . 109.5
C43 O11 H11O . . 115.4
O11 C43 H43A . . 109.5
O11 C43 H43B . . 109.5
H43A C43 H43B . . 109.5
O11 C43 H43C . . 109.5
H43A C43 H43C . . 109.5
H43B C43 H43C . . 109.5
S1 O1 Ca1 . . 120.64(9)
S1 O1 Ca1 . 2_557 121.60(9)
Ca1 O1 Ca1 . 2_557 113.45(6)
C1 N1 C2 . . 101.4(2)
N1 C1 N2 . . 119.6(2)
N1 C1 S1 . . 121.54(19)
N2 C1 S1 . . 118.86(18)
C1 N2 C9 . . 101.2(2)
C1 N2 Ca1 . 2_557 119.07(15)
C9 N2 Ca1 . 2_557 134.66(17)
N2 C9 C2 . . 108.9(2)
N2 C9 C8 . . 129.0(3)
C2 C9 C8 . . 122.1(2)
N1 C2 C3 . . 129.4(3)
N1 C2 C9 . . 109.0(2)
C3 C2 C9 . . 121.6(3)
C7 C8 C9 . . 114.7(3)
C7 C8 H8 . . 122.6
C9 C8 H8 . . 122.6
C4 C3 C2 . . 116.0(3)
C4 C3 H3 . . 122.0
C2 C3 H3 . . 122.0
C7 O2 C6 . . 106.6(3)
C45 O13 H13O . . 108.3
O13 C45 H45A . . 109.5
O13 C45 H45B . . 109.5
H45A C45 H45B . . 109.5
O13 C45 H45C . . 109.5
H45A C45 H45C . . 109.5
H45B C45 H45C . . 109.5
O3 C17 C18 . . 106.5(8)
O3 C17 H17A . . 110.4
C18 C17 H17A . . 110.4
O3 C17 H17B . . 110.4
C18 C17 H17B . . 110.4
H17A C17 H17B . . 108.6
C14 O3 C17 . . 117.8(10)
O3 C14 C13 . . 123.2(9)
O3 C14 C15 . . 119.0(9)
C13 C14 C15 . . 117.7(7)
C12 C13 C14 . . 117.2(6)
C12 C13 H13 . . 121.4
C14 C13 H13 . . 121.4
N3 C12 C13 . . 125.0(6)
N3 C12 H12 . . 117.5
C13 C12 H12 . . 117.5
C11 N3 C12 . . 119.5(6)
C14' O3' C17' . . 116.4(11)
O3' C17' C18 . . 105.9(8)
O3' C17' H17C . . 110.6
C18 C17' H17C . . 110.6
O3' C17' H17D . . 110.6
C18 C17' H17D . . 110.6
H17C C17' H17D . . 108.7
O3' C14' C13' . . 125.4(10)
O3' C14' C15 . . 111.0(10)
C13' C14' C15 . . 123.2(9)
C12' C13' C14' . . 119.0(7)
C12' C13' H13' . . 120.5
C14' C13' H13' . . 120.5
N3' C12' C13' . . 123.8(7)
N3' C12' H12' . . 118.1
C13' C12' H12' . . 118.1
C12' N3' C11 . . 114.0(8)
O10 C42 H42A . . 109.5
O10 C42 H42B . . 109.5
H42A C42 H42B . . 109.5
O10 C42 H42C . . 109.5
H42A C42 H42C . . 109.5
H42B C42 H42C . . 109.5
O10 C42' H42D . . 109.5
O10 C42' H42E . . 109.5
H42D C42' H42E . . 109.5
O10 C42' H42F . . 109.5
H42D C42' H42F . . 109.5
H42E C42' H42F . . 109.5
C42' O10 Ca1 . . 137.4(7)
C42 O10 Ca1 . . 128.0(4)
C42' O10 H10O . . 96.8
C42 O10 H10O . . 111.8
Ca1 O10 H10O . . 120.2
O4 C20 H20A . . 109.5
O4 C20 H20B . . 109.5
H20A C20 H20B . . 109.5
O4 C20 H20C . . 109.5
H20A C20 H20C . . 109.5
H20B C20 H20C . . 109.5
O4 C20' H20D . . 109.5
O4 C20' H20E . . 109.5
H20D C20' H20E . . 109.5
O4 C20' H20F . . 109.5
H20D C20' H20F . . 109.5
H20E C20' H20F . . 109.5
C24 C25 C26 . . 101.1(4)
C24 C25 H25A . . 111.6
C26 C25 H25A . . 111.6
C24 C25 H25B . . 111.6
C26 C25 H25B . . 111.6
H25A C25 H25B . . 109.4
O6 C26 C25 . . 105.0(4)
O6 C26 H26A . . 110.8
C25 C26 H26A . . 110.8
O6 C26 H26B . . 110.8
C25 C26 H26B . . 110.8
H26A C26 H26B . . 108.8
C24 C25' C26' . . 97.4(4)
C24 C25' H25C . . 112.3
C26' C25' H25C . . 112.3
C24 C25' H25D . . 112.3
C26' C25' H25D . . 112.3
H25C C25' H25D . . 109.9
O6 C26' C25' . . 105.7(6)
O6 C26' H26C . . 110.6
C25' C26' H26C . . 110.6
O6 C26' H26D . . 110.6
C25' C26' H26D . . 110.6
H26C C26' H26D . . 108.7
C8 C7 O2 . . 123.5(3)
C8 C7 C4 . . 123.7(3)
O2 C7 C4 . . 112.7(3)
C3 C4 C7 . . 121.9(3)
C3 C4 C5' . . 131.3(6)
C7 C4 C5' . . 105.3(6)
C3 C4 C5 . . 127.4(5)
C7 C4 C5 . . 110.0(4)
O2 C6 C5' . . 107.4(5)
O2 C6 C5 . . 109.6(4)
O2 C6 H6A . . 109.8
C5 C6 H6A . . 109.8
O2 C6 H6B . . 109.8
C5 C6 H6B . . 109.8
H6A C6 H6B . . 108.2
O2 C6 H6C . . 110.2
C5' C6 H6C . . 110.2
O2 C6 H6D . . 110.2
C5' C6 H6D . . 110.2
H6C C6 H6D . . 108.5
C4 C5 C6 . . 99.0(6)
C4 C5 H5A . . 112.0
C6 C5 H5A . . 112.0
C4 C5 H5B . . 112.0
C6 C5 H5B . . 112.0
H5A C5 H5B . . 109.7
C6 C5' C4 . . 103.7(8)
C6 C5' H5'1 . . 111.0
C4 C5' H5'1 . . 111.0
C6 C5' H5'2 . . 111.0
C4 C5' H5'2 . . 111.0
H5'1 C5' H5'2 . . 109.0
O12 C44 H44A . . 109.5
O12 C44 H44B . . 109.5
H44A C44 H44B . . 109.5
O12 C44 H44C . . 109.5
H44A C44 H44C . . 109.5
H44B C44 H44C . . 109.5
O12 C44' H44D . . 109.5
O12 C44' H44E . . 109.5
H44D C44' H44E . . 109.5
O12 C44' H44F . . 109.5
H44D C44' H44F . . 109.5
H44E C44' H44F . . 109.5
C44 O12 H12O . . 114(4)
C44' O12 H12O . . 112(4)
C19 O4 C20' . . 126.3(8)
C19 O4 C20 . . 96.2(8)

loop_
_geom_bond_atom_site_label_1
_geom_bond_atom_site_label_2
_geom_bond_site_symmetry_2
_geom_bond_distance
Ca1 O10 . 2.362(2)
Ca1 O5 . 2.3920(18)
Ca1 O9 . 2.3986(19)
Ca1 O1 . 2.4225(19)
Ca1 O1 2_557 2.4814(17)
Ca1 N2 2_557 2.507(2)
Ca1 N5 . 2.516(2)
S1 O1 . 1.5277(17)
S1 C1 . 1.771(2)
S1 C10 . 1.820(3)
S2 O5 . 1.5129(17)
S2 C21 . 1.775(2)
S2 C30 . 1.832(3)
C22 N4 . 1.385(3)
C22 C23 . 1.409(3)
C22 C29 . 1.415(4)
C24 C23 . 1.372(5)
C24 C27 . 1.403(5)
C24 C25' . 1.448(4)
C24 C25 . 1.448(4)
C29 N5 . 1.386(3)
C29 C28 . 1.405(4)
O6 C27 . 1.426(4)
O6 C26' . 1.504(11)
O6 C26 . 1.533(8)
C28 C27 . 1.380(4)
C28 H28 . 1.02(5)
C23 H23 . 0.95(5)
N4 C21 . 1.331(3)
N5 C21 . 1.339(3)
N6 C32 . 1.327(4)
N6 C31 . 1.350(3)
C35 C31 . 1.395(3)
C35 C34 . 1.406(4)
C35 C36 . 1.505(4)
C31 C30 . 1.494(4)
C30 H30A . 0.98(6)
C30 H30B . 0.90(5)
C34 O7 . 1.352(3)
C34 C33 . 1.388(4)
C32 C33 . 1.383(4)
C32 H32 . 1.00(5)
C33 H33 . 0.92(3)
C36 H36A . 0.9800
C36 H36B . 0.9800
C36 H36C . 0.9800
O7 C37 . 1.442(3)
C39 O8 . 1.419(4)
C39 C38 . 1.514(4)
C39 H39A . 0.98(5)
C39 H39B . 1.07(5)
C38 C37 . 1.516(4)
C38 H38A . 0.94(6)
C38 H38B . 1.02(6)
C37 H37A . 1.02(3)
C37 H37B . 0.98(6)
O8 C40 . 1.404(5)
C40 H40A . 0.9800
C40 H40B . 0.9800
C40 H40C . 0.9800
C15 C11 . 1.397(4)
C15 C14' . 1.416(12)
C15 C14 . 1.438(10)
C15 C16 . 1.494(4)
C18 C17 . 1.468(11)
C18 C19 . 1.500(6)
C18 C17' . 1.620(13)
C18 H18A . 0.98(3)
C18 H18B . 1.03(2)
C11 N3 . 1.313(9)
C11 N3' . 1.443(12)
C11 C10 . 1.508(4)
C19 O4 . 1.391(6)
C19 H19A . 0.9900
C19 H19B . 0.9900
O9 C41 . 1.425(3)
O9 H9O . 0.8781
C41 H41A . 0.9800
C41 H41B . 0.9800
C41 H41C . 0.9800
C10 H10A . 0.95(3)
C10 H10B . 0.97(3)
C16 H16A . 0.9800
C16 H16B . 0.9800
C16 H16C . 0.9800
O11 C43 . 1.375(7)
O11 H11O . 0.9436
C43 H43A . 0.9800
C43 H43B . 0.9800
C43 H43C . 0.9800
O1 Ca1 2_557 2.4814(17)
N1 C1 . 1.327(3)
N1 C2 . 1.388(3)
C1 N2 . 1.345(3)
N2 C9 . 1.386(3)
N2 Ca1 2_557 2.507(2)
C9 C2 . 1.409(4)
C9 C8 . 1.411(4)
C2 C3 . 1.406(4)
C8 C7 . 1.382(4)
C8 H8 . 0.9500
C3 C4 . 1.383(5)
C3 H3 . 0.9500
O2 C7 . 1.385(4)
O2 C6 . 1.455(6)
O13 C45 . 1.419(4)
O13 H13O . 0.9194
C45 H45A . 0.9800
C45 H45B . 0.9800
C45 H45C . 0.9800
C17 O3 . 1.448(15)
C17 H17A . 0.9900
C17 H17B . 0.9900
O3 C14 . 1.362(14)
C14 C13 . 1.387(12)
C13 C12 . 1.379(9)
C13 H13 . 0.9500
C12 N3 . 1.334(10)
C12 H12 . 0.9500
O3' C14' . 1.326(17)
O3' C17' . 1.457(16)
C17' H17C . 0.9900
C17' H17D . 0.9900
C14' C13' . 1.397(15)
C13' C12' . 1.370(10)
C13' H13' . 0.9500
C12' N3' . 1.347(11)
C12' H12' . 0.9500
C42 O10 . 1.471(9)
C42 H42A . 0.9800
C42 H42B . 0.9800
C42 H42C . 0.9800
C42' O10 . 1.327(14)
C42' H42D . 0.9800
C42' H42E . 0.9800
C42' H42F . 0.9800
O10 H10O . 0.8611
C20 O4 . 1.471(9)
C20 H20A . 0.9800
C20 H20B . 0.9800
C20 H20C . 0.9800
C20' O4 . 1.423(8)
C20' H20D . 0.9800
C20' H20E . 0.9800
C20' H20F . 0.9800
C25 C26 . 1.595(11)
C25 H25A . 0.9900
C25 H25B . 0.9900
C26 H26A . 0.9900
C26 H26B . 0.9900
C25' C26' . 1.608(12)
C25' H25C . 0.9900
C25' H25D . 0.9900
C26' H26C . 0.9900
C26' H26D . 0.9900
C7 C4 . 1.396(6)
C4 C5' . 1.505(11)
C4 C5 . 1.526(9)
C6 C5' . 1.475(14)
C6 C5 . 1.558(11)
C6 H6A . 0.9900
C6 H6B . 0.9900
C6 H6C . 0.9900
C6 H6D . 0.9900
C5 H5A . 0.9900
C5 H5B . 0.9900
C5' H5'1 . 0.9900
C5' H5'2 . 0.9900
C44 O12 . 1.363(13)
C44 H44A . 0.9800
C44 H44B . 0.9800
C44 H44C . 0.9800
C44' O12 . 1.422(12)
C44' H44D . 0.9800
C44' H44E . 0.9800
C44' H44F . 0.9800
O12 H12O . 0.97(3)

loop_
_geom_hbond_atom_site_label_D
_geom_hbond_atom_site_label_H
_geom_hbond_atom_site_label_A
_geom_hbond_site_symmetry_A
_geom_hbond_distance_DH
_geom_hbond_distance_HA
_geom_hbond_distance_DA
_geom_hbond_angle_DHA
C17 H17A O11 1_565 0.99 2.52 3.285(12) 133.8
C13 H13 O11 1_565 0.95 2.60 3.451(9) 149.5
C17' H17C O11 1_565 0.99 2.54 3.527(12) 176.8
O10 H10O N3 2_557 0.86 1.92 2.780(8) 176.3
O10 H10O N3' 2_557 0.86 1.81 2.654(10) 167.0
C26 H26A O4 4_547 0.99 2.43 3.137(8) 127.7
C25' H25C O7 4_557 0.99 2.43 3.341(5) 151.9
C25' H25D O4 4_547 0.99 2.63 3.301(4) 125.4
O12 H12O N1 2_556 0.97(3) 1.89(3) 2.853(4) 171(6)
C10 H10A O8 2_556 0.95(3) 2.35(4) 3.092(3) 135(4)
C30 H30B O13 1_556 0.90(5) 2.55(6) 2.998(3) 112(4)
C32 H32 O12 2_556 1.00(5) 2.54(5) 3.260(5) 128(4)
O9 H9O N6 . 0.88 1.90 2.774(3) 178.3
O13 H13O N4 4_546 0.92 1.81 2.721(3) 170.4
O11 H11O O13 1_556 0.94 1.89 2.767(4) 153.3
C16 H16B O3 . 0.98 2.31 2.785(11) 108.9
C19 H19B O3 . 0.99 2.41 2.813(11) 103.5
C36 H36B O7 . 0.98 2.28 2.753(3) 108.3

loop_
_geom_torsion_atom_site_label_1
_geom_torsion_atom_site_label_2
_geom_torsion_atom_site_label_3
_geom_torsion_atom_site_label_4
_geom_torsion_site_symmetry_1
_geom_torsion_site_symmetry_4
_geom_torsion
N4 C22 C29 N5 . . 1.0(3)
C23 C22 C29 N5 . . 179.1(2)
N4 C22 C29 C28 . . -178.2(2)
C23 C22 C29 C28 . . -0.1(4)
N5 C29 C28 C27 . . -178.2(3)
C22 C29 C28 C27 . . 0.8(4)
C29 C28 C27 C24 . . -0.4(4)
C29 C28 C27 O6 . . 180.0(3)
C23 C24 C27 C28 . . -0.6(5)
C25' C24 C27 C28 . . 178.4(3)
C25 C24 C27 C28 . . 178.4(3)
C23 C24 C27 O6 . . 179.0(3)
C25' C24 C27 O6 . . -1.9(4)
C25 C24 C27 O6 . . -1.9(4)
C26' O6 C27 C28 . . -156.2(5)
C26 O6 C27 C28 . . 164.1(4)
C26' O6 C27 C24 . . 24.2(5)
C26 O6 C27 C24 . . -15.5(5)
C27 C24 C23 C22 . . 1.3(4)
C25' C24 C23 C22 . . -177.6(3)
C25 C24 C23 C22 . . -177.6(3)
N4 C22 C23 C24 . . 176.8(3)
C29 C22 C23 C24 . . -0.9(4)
C23 C22 N4 C21 . . -178.6(3)
C29 C22 N4 C21 . . -0.6(3)
C28 C29 N5 C21 . . 178.2(3)
C22 C29 N5 C21 . . -0.8(3)
C28 C29 N5 Ca1 . . 14.5(4)
C22 C29 N5 Ca1 . . -164.62(19)
C22 N4 C21 N5 . . 0.1(3)
C22 N4 C21 S2 . . -178.21(18)
C29 N5 C21 N4 . . 0.5(3)
Ca1 N5 C21 N4 . . 168.51(18)
C29 N5 C21 S2 . . 178.83(18)
Ca1 N5 C21 S2 . . -13.1(3)
O5 S2 C21 N4 . . -161.4(2)
C30 S2 C21 N4 . . 90.6(2)
O5 S2 C21 N5 . . 20.3(2)
C30 S2 C21 N5 . . -87.7(2)
C21 S2 O5 Ca1 . . -19.16(15)
C30 S2 O5 Ca1 . . 80.59(13)
C32 N6 C31 C35 . . -0.7(4)
C32 N6 C31 C30 . . 177.1(2)
C34 C35 C31 N6 . . 1.0(4)
C36 C35 C31 N6 . . 178.6(3)
C34 C35 C31 C30 . . -176.7(2)
C36 C35 C31 C30 . . 1.0(4)
N6 C31 C30 S2 . . -89.6(2)
C35 C31 C30 S2 . . 88.2(3)
O5 S2 C30 C31 . . 64.2(2)
C21 S2 C30 C31 . . 171.04(19)
C31 C35 C34 O7 . . 178.5(2)
C36 C35 C34 O7 . . 0.9(3)
C31 C35 C34 C33 . . -0.9(4)
C36 C35 C34 C33 . . -178.6(2)
C31 N6 C32 C33 . . 0.3(4)
N6 C32 C33 C34 . . -0.3(5)
O7 C34 C33 C32 . . -178.8(3)
C35 C34 C33 C32 . . 0.6(4)
C33 C34 O7 C37 . . 5.1(4)
C35 C34 O7 C37 . . -174.3(2)
O8 C39 C38 C37 . . -51.8(3)
C34 O7 C37 C38 . . 165.9(2)
C39 C38 C37 O7 . . -58.3(3)
C38 C39 O8 C40 . . -175.0(3)
C14 C15 C11 N3 . . -4.0(6)
C16 C15 C11 N3 . . 166.1(6)
C14' C15 C11 N3' . . 1.3(7)
C16 C15 C11 N3' . . -167.8(6)
C14' C15 C11 C10 . . 168.8(6)
C14 C15 C11 C10 . . -170.5(6)
C16 C15 C11 C10 . . -0.4(5)
C17 C18 C19 O4 . . 173.9(5)
C17' C18 C19 O4 . . 165.7(5)
N3 C11 C10 S1 . . -80.3(6)
C15 C11 C10 S1 . . 86.7(3)
N3' C11 C10 S1 . . -104.0(5)
O1 S1 C10 C11 . . 68.0(2)
C1 S1 C10 C11 . . 173.7(2)
C1 S1 O1 Ca1 . . 128.47(12)
C10 S1 O1 Ca1 . . -129.39(13)
C1 S1 O1 Ca1 . 2_557 -26.68(14)
C10 S1 O1 Ca1 . 2_557 75.46(14)
C2 N1 C1 N2 . . 0.2(3)
C2 N1 C1 S1 . . 177.61(19)
O1 S1 C1 N1 . . -148.4(2)
C10 S1 C1 N1 . . 105.6(2)
O1 S1 C1 N2 . . 29.1(2)
C10 S1 C1 N2 . . -76.9(2)
N1 C1 N2 C9 . . 0.0(3)
S1 C1 N2 C9 . . -177.53(17)
N1 C1 N2 Ca1 . 2_557 158.33(18)
S1 C1 N2 Ca1 . 2_557 -19.2(2)
C1 N2 C9 C2 . . -0.1(3)
Ca1 N2 C9 C2 2_557 . -153.2(2)
C1 N2 C9 C8 . . 179.1(3)
Ca1 N2 C9 C8 2_557 . 26.1(4)
C1 N1 C2 C3 . . -178.1(4)
C1 N1 C2 C9 . . -0.2(3)
N2 C9 C2 N1 . . 0.2(3)
C8 C9 C2 N1 . . -179.1(2)
N2 C9 C2 C3 . . 178.3(3)
C8 C9 C2 C3 . . -1.1(5)
N2 C9 C8 C7 . . -178.0(3)
C2 C9 C8 C7 . . 1.2(4)
N1 C2 C3 C4 . . 177.1(3)
C9 C2 C3 C4 . . -0.5(6)
C19 C18 C17 O3 . . -73.5(7)
C18 C17 O3 C14 . . -162.9(8)
C17 O3 C14 C13 . . -9.1(12)
C17 O3 C14 C15 . . 166.7(8)
C11 C15 C14 O3 . . -177.3(6)
C16 C15 C14 O3 . . 12.0(9)
C11 C15 C14 C13 . . -1.3(9)
C16 C15 C14 C13 . . -172.0(6)
O3 C14 C13 C12 . . 179.9(8)
C15 C14 C13 C12 . . 4.1(12)
C14 C13 C12 N3 . . -2.0(14)
C15 C11 N3 C12 . . 6.3(10)
C10 C11 N3 C12 . . 173.4(6)
C13 C12 N3 C11 . . -3.4(13)
C14' O3' C17' C18 . . 179.7(8)
C19 C18 C17' O3' . . -58.0(9)
C17' O3' C14' C13' . . -6.5(15)
C17' O3' C14' C15 . . -178.9(8)
C11 C15 C14' O3' . . 179.7(7)
C16 C15 C14' O3' . . -11.3(11)
C11 C15 C14' C13' . . 7.1(11)
C16 C15 C14' C13' . . 176.1(7)
O3' C14' C13' C12' . . -179.0(10)
C15 C14' C13' C12' . . -7.5(14)
C14' C13' C12' N3' . . -1.5(15)
C13' C12' N3' C11 . . 8.9(13)
C15 C11 N3' C12' . . -9.1(9)
C10 C11 N3' C12' . . -177.6(6)
C23 C24 C25 C26 . . -163.4(4)
C27 C24 C25 C26 . . 17.6(4)
C27 O6 C26 C25 . . 25.3(5)
C24 C25 C26 O6 . . -26.3(5)
C23 C24 C25' C26' . . 159.3(5)
C27 C24 C25' C26' . . -19.7(5)
C27 O6 C26' C25' . . -35.5(6)
C24 C25' C26' O6 . . 34.5(6)
C9 C8 C7 O2 . . -179.1(3)
C9 C8 C7 C4 . . 0.2(5)
C6 O2 C7 C8 . . -177.4(4)
C6 O2 C7 C4 . . 3.3(5)
C2 C3 C4 C7 . . 1.8(6)
C2 C3 C4 C5' . . -162.0(9)
C2 C3 C4 C5 . . 171.2(6)
C8 C7 C4 C3 . . -1.8(6)
O2 C7 C4 C3 . . 177.6(4)
C8 C7 C4 C5' . . 165.7(7)
O2 C7 C4 C5' . . -15.0(7)
C8 C7 C4 C5 . . -172.8(5)
O2 C7 C4 C5 . . 6.5(7)
C7 O2 C6 C5' . . 10.2(8)
C7 O2 C6 C5 . . -11.6(7)
C3 C4 C5 C6 . . 177.2(5)
C7 C4 C5 C6 . . -12.3(7)
O2 C6 C5 C4 . . 14.3(8)
O2 C6 C5' C4 . . -18.5(11)
C3 C4 C5' C6 . . -174.2(6)
C7 C4 C5' C6 . . 20.1(10)
C18 C19 O4 C20' . . 178.1(6)
C18 C19 O4 C20 . . 169.9(5)
